data_4066226
loop_
_publ_author_name
'Benhamou, Laure'
'Vujkovic, Nadia'
'C\'esar, Vincent'
'Gornitzka, Heinz'
'Lugan, No\"el'
'Lavigne, Guy'

_publ_section_title
;
 Facile Derivatization of a &#x201C;Chemo-active&#x201D; NHC Incorporating
 an Enolate Backbone and Relevant Tuning of Its Electronic Properties
;
_journal_issue 11
_journal_name_full Organometallics
_journal_page_first 2616
_journal_paper_doi 10.1021/om1003607
_journal_volume 29
_journal_year 2010
_chemical_formula_moiety 'C41 H45 Cl N2 O2 P Rh'
_chemical_formula_sum 'C41 H45 Cl N2 O2 P Rh'
_chemical_formula_weight 767.12
_chemical_name_systematic
; 
 ? 
;
_space_group_IT_number 14
_symmetry_cell_setting monoclinic
_symmetry_space_group_name_Hall '-P 2yn'
_symmetry_space_group_name_H-M 'P 1 21/n 1'
_atom_sites_solution_hydrogens geom
_atom_sites_solution_primary direct
_atom_sites_solution_secondary difmap
_audit_creation_method SHELXL-97
_cell_angle_alpha 90.00
_cell_angle_beta 107.192(2)
_cell_angle_gamma 90.00
_cell_formula_units_Z 4
_cell_length_a 18.6377(5)
_cell_length_b 11.2954(4)
_cell_length_c 19.2758(6)
_cell_measurement_reflns_used 9888
_cell_measurement_temperature 110(2)
_cell_measurement_theta_max 24.09
_cell_measurement_theta_min 2.24
_cell_volume 3876.6(2)
_computing_cell_refinement 'Bruker SMART'
_computing_data_collection 'Bruker SMART'
_computing_data_reduction 'Bruker SAINT'
_computing_molecular_graphics 'Bruker SHELXTL'
_computing_publication_material 'Bruker SHELXTL'
_computing_structure_refinement 'SHELXL-97 (Sheldrick, 1997)'
_computing_structure_solution 'SHELXS-97 (Sheldrick, 1990)'
_diffrn_ambient_temperature 110(2)
_diffrn_measured_fraction_theta_full 0.998
_diffrn_measured_fraction_theta_max 0.998
_diffrn_measurement_device_type 'CCD area detector'
_diffrn_measurement_method 'phi and omega scans'
_diffrn_radiation_monochromator graphite
_diffrn_radiation_source 'fine-focus sealed tube'
_diffrn_radiation_type MoK\a
_diffrn_radiation_wavelength 0.71073
_diffrn_reflns_av_R_equivalents 0.0624
_diffrn_reflns_av_sigmaI/netI 0.0327
_diffrn_reflns_limit_h_max 21
_diffrn_reflns_limit_h_min -21
_diffrn_reflns_limit_k_max 13
_diffrn_reflns_limit_k_min -13
_diffrn_reflns_limit_l_max 22
_diffrn_reflns_limit_l_min -22
_diffrn_reflns_number 68541
_diffrn_reflns_theta_full 24.51
_diffrn_reflns_theta_max 24.51
_diffrn_reflns_theta_min 2.12
_exptl_absorpt_coefficient_mu 0.586
_exptl_absorpt_correction_T_max 0.9437
_exptl_absorpt_correction_T_min 0.7993
_exptl_absorpt_correction_type multi-scan
_exptl_absorpt_process_details 'SADABS (Bruker-AXS)'
_exptl_crystal_colour yellow
_exptl_crystal_density_diffrn 1.314
_exptl_crystal_density_method 'not measured'
_exptl_crystal_description plate
_exptl_crystal_F_000 1592
_exptl_crystal_size_max 0.40
_exptl_crystal_size_mid 0.30
_exptl_crystal_size_min 0.10
_refine_diff_density_max 0.924
_refine_diff_density_min -0.381
_refine_diff_density_rms 0.075
_refine_ls_extinction_method none
_refine_ls_goodness_of_fit_ref 1.047
_refine_ls_hydrogen_treatment constr
_refine_ls_matrix_type full
_refine_ls_number_parameters 439
_refine_ls_number_reflns 6446
_refine_ls_number_restraints 0
_refine_ls_restrained_S_all 1.047
_refine_ls_R_factor_all 0.0575
_refine_ls_R_factor_gt 0.0386
_refine_ls_shift/su_max 0.001
_refine_ls_shift/su_mean 0.000
_refine_ls_structure_factor_coef Fsqd
_refine_ls_weighting_details 'calc w=1/[\s^2^(Fo^2^)+(0.0536P)^2^+3.8848P] where P=(Fo^2^+2Fc^2^)/3'
_refine_ls_weighting_scheme calc
_refine_ls_wR_factor_gt 0.0935
_refine_ls_wR_factor_ref 0.1040
_reflns_number_gt 4989
_reflns_number_total 6446
_reflns_threshold_expression >2sigma(I)
_cod_data_source_file om1003607_si_001.cif
_cod_data_source_block complex_7E4
_cod_depositor_comments
;
The following automatic conversions were performed:

'_symmetry_cell_setting' value 'Monoclinic' changed to 'monoclinic'
according to /home/saulius/struct/CIF-dictionaries/cif_core.dic
dictionary named 'cif_core.dic' version 2.4.1 from 2010-06-29.

Automatic conversion script
Id: cif_fix_values 1715 2011-07-08 13:25:40Z adriana 

The following automatic conversions were performed:

'_exptl_absorpt_correction_type' value 'multi-scans' was replaced
with the value 'multi-scan' as specified in the replacement file
'src/cod-tools/trunk/data/replacement-values/replacement_values.lst'.

Automatic conversion script
Id: cif_fix_values 5376 2017-05-30 11:51:03Z andrius 
;
_cod_original_sg_symbol_H-M P2(1)/n
_cod_database_code 4066226

loop_
_symmetry_equiv_pos_as_xyz
'x, y, z'
'-x+1/2, y+1/2, -z+1/2'
'-x, -y, -z'
'x-1/2, -y-1/2, z-1/2'

loop_
_atom_site_label
_atom_site_type_symbol
_atom_site_fract_x
_atom_site_fract_y
_atom_site_fract_z
_atom_site_U_iso_or_equiv
_atom_site_adp_type
_atom_site_occupancy
_atom_site_symmetry_multiplicity
_atom_site_calc_flag
_atom_site_refinement_flags
Rh1 Rh 0.549985(15) 0.75765(2) 0.188667(14) 0.02823(10) Uani 1 1 d .
Cl1 Cl 0.57505(5) 0.93505(8) 0.25635(5) 0.0336(2) Uani 1 1 d .
P1 P 0.64400(5) 0.46848(8) 0.51310(5) 0.0239(2) Uani 1 1 d .
O1 O 0.65416(12) 0.5540(2) 0.44965(12) 0.0296(5) Uani 1 1 d .
O2 O 0.59647(12) 0.5178(2) 0.55475(12) 0.0274(5) Uani 1 1 d .
N1 N 0.61263(14) 0.6432(2) 0.33550(14) 0.0245(6) Uani 1 1 d .
N2 N 0.49334(15) 0.6233(3) 0.30523(15) 0.0290(7) Uani 1 1 d .
C1 C 0.54887(18) 0.6684(3) 0.28047(18) 0.0261(7) Uani 1 1 d .
C2 C 0.59561(19) 0.5852(3) 0.39111(18) 0.0281(8) Uani 1 1 d .
C3 C 0.52076(19) 0.5717(3) 0.37352(19) 0.0304(8) Uani 1 1 d .
H3 H 0.4927 0.5351 0.4015 0.036 Uiso 1 1 calc R
C4 C 0.68923(17) 0.6690(3) 0.33637(17) 0.0238(7) Uani 1 1 d .
C5 C 0.7251(2) 0.5912(3) 0.30174(19) 0.0319(8) Uani 1 1 d .
C6 C 0.7976(2) 0.6183(3) 0.3014(2) 0.0343(9) Uani 1 1 d .
H6 H 0.8226 0.5675 0.2768 0.041 Uiso 1 1 calc R
C7 C 0.83405(19) 0.7178(3) 0.33624(19) 0.0312(8) Uani 1 1 d .
C8 C 0.79797(19) 0.7889(3) 0.37348(18) 0.0293(8) Uani 1 1 d .
H8 H 0.8237 0.8559 0.3988 0.035 Uiso 1 1 calc R
C9 C 0.72522(18) 0.7663(3) 0.37543(17) 0.0246(7) Uani 1 1 d .
C10 C 0.6895(3) 0.4771(4) 0.2676(3) 0.0550(12) Uani 1 1 d .
H10A H 0.7238 0.4111 0.2865 0.082 Uiso 1 1 calc R
H10B H 0.6792 0.4818 0.2148 0.082 Uiso 1 1 calc R
H10C H 0.6424 0.4644 0.2793 0.082 Uiso 1 1 calc R
C11 C 0.9132(2) 0.7456(4) 0.3332(2) 0.0446(10) Uani 1 1 d .
H11A H 0.9463 0.6784 0.3525 0.067 Uiso 1 1 calc R
H11B H 0.9321 0.8162 0.3624 0.067 Uiso 1 1 calc R
H11C H 0.9120 0.7600 0.2827 0.067 Uiso 1 1 calc R
C12 C 0.6894(2) 0.8406(3) 0.42099(19) 0.0358(9) Uani 1 1 d .
H12A H 0.6366 0.8546 0.3943 0.054 Uiso 1 1 calc R
H12B H 0.7158 0.9166 0.4319 0.054 Uiso 1 1 calc R
H12C H 0.6927 0.7991 0.4664 0.054 Uiso 1 1 calc R
C13 C 0.41400(19) 0.6278(4) 0.26550(19) 0.0357(9) Uani 1 1 d .
C14 C 0.3759(2) 0.7351(4) 0.2629(2) 0.0407(10) Uani 1 1 d .
C15 C 0.3016(2) 0.7390(4) 0.2184(2) 0.0524(12) Uani 1 1 d .
H15 H 0.2746 0.8112 0.2146 0.063 Uiso 1 1 calc R
C16 C 0.2665(2) 0.6436(5) 0.1804(2) 0.0582(13) Uani 1 1 d .
C17 C 0.3041(3) 0.5371(5) 0.1880(2) 0.0624(14) Uani 1 1 d .
H17 H 0.2787 0.4694 0.1633 0.075 Uiso 1 1 calc R
C18 C 0.3796(2) 0.5261(4) 0.2315(2) 0.0492(11) Uani 1 1 d .
C19 C 0.4117(2) 0.8407(4) 0.3057(3) 0.0498(11) Uani 1 1 d .
H19A H 0.4472 0.8764 0.2831 0.075 Uiso 1 1 calc R
H19B H 0.4385 0.8164 0.3555 0.075 Uiso 1 1 calc R
H19C H 0.3729 0.8986 0.3068 0.075 Uiso 1 1 calc R
C20 C 0.1860(2) 0.6520(7) 0.1301(3) 0.089(2) Uani 1 1 d .
H20A H 0.1829 0.7150 0.0944 0.133 Uiso 1 1 calc R
H20B H 0.1518 0.6700 0.1588 0.133 Uiso 1 1 calc R
H20C H 0.1716 0.5764 0.1049 0.133 Uiso 1 1 calc R
C21 C 0.4211(3) 0.4113(4) 0.2386(3) 0.0707(15) Uani 1 1 d .
H21A H 0.4688 0.4237 0.2279 0.106 Uiso 1 1 calc R
H21B H 0.3907 0.3537 0.2043 0.106 Uiso 1 1 calc R
H21C H 0.4310 0.3812 0.2882 0.106 Uiso 1 1 calc R
C23 C 0.60940(18) 0.3319(3) 0.46808(18) 0.0281(8) Uani 1 1 d .
C24 C 0.6446(2) 0.2769(4) 0.4223(2) 0.0421(10) Uani 1 1 d .
H24 H 0.6879 0.3119 0.4146 0.051 Uiso 1 1 calc R
C25 C 0.6171(2) 0.1723(4) 0.3881(2) 0.0486(11) Uani 1 1 d .
H25 H 0.6410 0.1361 0.3563 0.058 Uiso 1 1 calc R
C26 C 0.5552(2) 0.1204(4) 0.3999(2) 0.0496(11) Uani 1 1 d .
H26 H 0.5364 0.0478 0.3766 0.060 Uiso 1 1 calc R
C27 C 0.5202(2) 0.1737(4) 0.4456(3) 0.0510(12) Uani 1 1 d .
H27 H 0.4776 0.1370 0.4540 0.061 Uiso 1 1 calc R
C28 C 0.54631(19) 0.2797(3) 0.4790(2) 0.0377(9) Uani 1 1 d .
H28 H 0.5212 0.3169 0.5095 0.045 Uiso 1 1 calc R
C29 C 0.74026(18) 0.4513(3) 0.56398(19) 0.0267(7) Uani 1 1 d .
C30 C 0.7990(2) 0.4594(4) 0.5322(2) 0.0469(11) Uani 1 1 d .
H30 H 0.7886 0.4772 0.4820 0.056 Uiso 1 1 calc R
C31 C 0.8720(2) 0.4412(4) 0.5749(2) 0.0547(12) Uani 1 1 d .
H31 H 0.9119 0.4460 0.5537 0.066 Uiso 1 1 calc R
C32 C 0.8876(2) 0.4161(4) 0.6479(2) 0.0477(11) Uani 1 1 d .
H32 H 0.9382 0.4061 0.6770 0.057 Uiso 1 1 calc R
C33 C 0.8302(2) 0.4058(4) 0.6785(2) 0.0445(10) Uani 1 1 d .
H33 H 0.8410 0.3866 0.7285 0.053 Uiso 1 1 calc R
C34 C 0.7561(2) 0.4232(3) 0.6363(2) 0.0365(9) Uani 1 1 d .
H34 H 0.7165 0.4157 0.6576 0.044 Uiso 1 1 calc R
C35 C 0.5438(4) 0.6015(4) 0.1267(3) 0.0766(18) Uani 1 1 d .
H35 H 0.5522 0.5272 0.1562 0.092 Uiso 1 1 calc R
C36 C 0.4720(4) 0.6503(5) 0.1147(2) 0.0729(17) Uani 1 1 d .
H36 H 0.4388 0.6038 0.1369 0.087 Uiso 1 1 calc R
C37 C 0.4301(4) 0.7230(6) 0.0498(3) 0.099(2) Uani 1 1 d .
H37A H 0.4063 0.6686 0.0093 0.119 Uiso 1 1 calc R
H37B H 0.3893 0.7663 0.0622 0.119 Uiso 1 1 calc R
C38 C 0.4774(3) 0.8109(5) 0.0243(2) 0.0714(15) Uani 1 1 d .
H38A H 0.4451 0.8753 -0.0030 0.086 Uiso 1 1 calc R
H38B H 0.5017 0.7713 -0.0088 0.086 Uiso 1 1 calc R
C39 C 0.5368(3) 0.8621(4) 0.0885(2) 0.0457(11) Uani 1 1 d .
H39 H 0.5318 0.9493 0.0949 0.055 Uiso 1 1 calc R
C40 C 0.6077(3) 0.8220(4) 0.1132(2) 0.0480(11) Uani 1 1 d .
H40 H 0.6456 0.8851 0.1337 0.058 Uiso 1 1 calc R
C41 C 0.6394(4) 0.7149(5) 0.0848(3) 0.0759(17) Uani 1 1 d .
H41A H 0.6483 0.7361 0.0381 0.091 Uiso 1 1 calc R
H41B H 0.6885 0.6944 0.1196 0.091 Uiso 1 1 calc R
C42 C 0.5899(4) 0.6088(5) 0.0732(3) 0.091(2) Uani 1 1 d .
H42A H 0.6212 0.5367 0.0781 0.109 Uiso 1 1 calc R
H42B H 0.5553 0.6107 0.0231 0.109 Uiso 1 1 calc R

loop_
_atom_site_aniso_label
_atom_site_aniso_U_11
_atom_site_aniso_U_22
_atom_site_aniso_U_33
_atom_site_aniso_U_23
_atom_site_aniso_U_13
_atom_site_aniso_U_12
Rh1 0.03008(16) 0.02507(16) 0.02673(16) 0.00068(12) 0.00406(11) -0.00220(12)
Cl1 0.0363(5) 0.0292(5) 0.0364(5) -0.0036(4) 0.0122(4) -0.0067(4)
P1 0.0175(4) 0.0247(5) 0.0297(5) 0.0020(4) 0.0073(4) -0.0010(4)
O1 0.0204(12) 0.0362(14) 0.0318(13) 0.0057(11) 0.0071(10) -0.0028(10)
O2 0.0204(11) 0.0283(13) 0.0351(13) -0.0018(10) 0.0104(10) -0.0025(10)
N1 0.0205(14) 0.0246(15) 0.0286(15) 0.0009(12) 0.0076(12) -0.0027(12)
N2 0.0221(15) 0.0294(16) 0.0343(16) 0.0053(13) 0.0067(13) -0.0022(12)
C1 0.0261(18) 0.0191(17) 0.0318(19) -0.0014(14) 0.0065(15) -0.0014(14)
C2 0.0273(19) 0.0279(19) 0.0295(19) 0.0036(15) 0.0088(16) 0.0005(15)
C3 0.0257(19) 0.031(2) 0.036(2) 0.0054(16) 0.0118(16) -0.0014(15)
C4 0.0206(16) 0.0267(18) 0.0248(17) 0.0026(14) 0.0074(14) -0.0008(14)
C5 0.037(2) 0.030(2) 0.031(2) -0.0033(16) 0.0156(17) 0.0000(16)
C6 0.038(2) 0.034(2) 0.037(2) 0.0024(17) 0.0209(17) 0.0054(17)
C7 0.0228(18) 0.037(2) 0.033(2) 0.0144(16) 0.0072(15) 0.0034(15)
C8 0.0227(18) 0.0279(19) 0.0308(19) 0.0037(15) -0.0024(15) -0.0039(15)
C9 0.0233(17) 0.0241(18) 0.0238(17) 0.0023(14) 0.0030(14) 0.0028(14)
C10 0.060(3) 0.040(3) 0.074(3) -0.026(2) 0.032(3) -0.010(2)
C11 0.0240(19) 0.051(3) 0.060(3) 0.020(2) 0.0143(18) 0.0054(18)
C12 0.035(2) 0.035(2) 0.034(2) -0.0086(17) 0.0051(16) 0.0009(17)
C13 0.0237(18) 0.047(2) 0.035(2) 0.0100(18) 0.0057(16) -0.0061(17)
C14 0.029(2) 0.051(3) 0.044(2) 0.0199(19) 0.0139(17) 0.0071(19)
C15 0.031(2) 0.073(3) 0.055(3) 0.028(3) 0.014(2) 0.007(2)
C16 0.032(2) 0.095(4) 0.044(3) 0.026(3) 0.005(2) -0.001(3)
C17 0.044(3) 0.090(4) 0.050(3) 0.002(3) 0.009(2) -0.033(3)
C18 0.042(2) 0.053(3) 0.049(3) 0.004(2) 0.008(2) -0.011(2)
C19 0.041(2) 0.042(2) 0.075(3) 0.009(2) 0.029(2) 0.013(2)
C20 0.027(2) 0.176(7) 0.055(3) 0.038(4) -0.002(2) -0.013(3)
C21 0.067(3) 0.050(3) 0.090(4) -0.016(3) 0.016(3) -0.024(3)
C23 0.0203(17) 0.0294(19) 0.0318(19) 0.0013(15) 0.0035(15) 0.0034(15)
C24 0.038(2) 0.043(2) 0.051(2) -0.0059(19) 0.0208(19) -0.0013(18)
C25 0.052(3) 0.041(3) 0.056(3) -0.016(2) 0.021(2) 0.001(2)
C26 0.040(2) 0.039(2) 0.063(3) -0.020(2) 0.004(2) -0.003(2)
C27 0.024(2) 0.044(3) 0.082(3) -0.020(2) 0.010(2) -0.0091(18)
C28 0.0207(18) 0.038(2) 0.053(2) -0.0107(18) 0.0087(17) -0.0023(16)
C29 0.0203(17) 0.0241(18) 0.035(2) 0.0000(15) 0.0068(15) -0.0024(14)
C30 0.026(2) 0.071(3) 0.045(2) 0.010(2) 0.0123(18) -0.002(2)
C31 0.022(2) 0.084(4) 0.058(3) 0.001(2) 0.0107(19) -0.004(2)
C32 0.0197(19) 0.059(3) 0.057(3) -0.009(2) -0.0009(19) 0.0010(18)
C33 0.034(2) 0.058(3) 0.035(2) -0.0040(19) 0.0010(18) 0.009(2)
C34 0.0258(19) 0.045(2) 0.040(2) -0.0014(18) 0.0108(17) 0.0028(17)
C35 0.165(6) 0.027(2) 0.036(3) -0.005(2) 0.027(3) -0.005(3)
C36 0.108(5) 0.060(3) 0.043(3) -0.012(2) 0.010(3) -0.050(3)
C37 0.092(4) 0.144(6) 0.033(3) 0.011(3) -0.023(3) -0.059(4)
C38 0.096(4) 0.063(3) 0.038(3) 0.003(2) -0.006(3) 0.002(3)
C39 0.075(3) 0.028(2) 0.027(2) 0.0045(17) 0.005(2) 0.003(2)
C40 0.065(3) 0.040(2) 0.044(2) 0.006(2) 0.024(2) -0.001(2)
C41 0.105(4) 0.079(4) 0.063(3) 0.006(3) 0.053(3) 0.028(3)
C42 0.184(7) 0.040(3) 0.060(3) 0.006(3) 0.056(4) 0.038(4)

loop_
_atom_type_symbol
_atom_type_description
_atom_type_scat_dispersion_real
_atom_type_scat_dispersion_imag
_atom_type_scat_source
C C 0.0033 0.0016 'International Tables Vol C Tables 4.2.6.8 and 6.1.1.4'
H H 0.0000 0.0000 'International Tables Vol C Tables 4.2.6.8 and 6.1.1.4'
N N 0.0061 0.0033 'International Tables Vol C Tables 4.2.6.8 and 6.1.1.4'
O O 0.0106 0.0060 'International Tables Vol C Tables 4.2.6.8 and 6.1.1.4'
Rh Rh -1.1178 0.9187 'International Tables Vol C Tables 4.2.6.8 and 6.1.1.4'
P P 0.1023 0.0942 'International Tables Vol C Tables 4.2.6.8 and 6.1.1.4'
Cl Cl 0.1484 0.1585 'International Tables Vol C Tables 4.2.6.8 and 6.1.1.4'

loop_
_geom_angle_atom_site_label_1
_geom_angle_atom_site_label_2
_geom_angle_atom_site_label_3
_geom_angle
C1 Rh1 C36 96.97(16)
C1 Rh1 C35 93.70(16)
C36 Rh1 C35 38.9(2)
C1 Rh1 C40 151.50(15)
C36 Rh1 C40 96.79(19)
C35 Rh1 C40 81.72(19)
C1 Rh1 C39 172.78(15)
C36 Rh1 C39 80.72(17)
C35 Rh1 C39 88.77(17)
C40 Rh1 C39 35.65(16)
C1 Rh1 Cl1 89.50(9)
C36 Rh1 Cl1 148.4(2)
C35 Rh1 Cl1 171.5(2)
C40 Rh1 Cl1 91.72(12)
C39 Rh1 Cl1 89.00(11)
O2 P1 O1 114.36(13)
O2 P1 C29 114.32(15)
O1 P1 C29 99.08(14)
O2 P1 C23 113.67(14)
O1 P1 C23 104.72(15)
C29 P1 C23 109.38(15)
C2 O1 P1 122.5(2)
C1 N1 C2 110.9(3)
C1 N1 C4 126.3(3)
C2 N1 C4 122.7(3)
C1 N2 C3 112.6(3)
C1 N2 C13 124.3(3)
C3 N2 C13 123.1(3)
N2 C1 N1 103.1(3)
N2 C1 Rh1 133.8(2)
N1 C1 Rh1 123.1(2)
C3 C2 O1 134.2(3)
C3 C2 N1 108.6(3)
O1 C2 N1 117.2(3)
C2 C3 N2 104.8(3)
C2 C3 H3 127.6
N2 C3 H3 127.6
C9 C4 C5 122.5(3)
C9 C4 N1 118.8(3)
C5 C4 N1 118.6(3)
C6 C5 C4 118.1(3)
C6 C5 C10 119.4(3)
C4 C5 C10 122.5(3)
C7 C6 C5 121.2(3)
C7 C6 H6 119.4
C5 C6 H6 119.4
C8 C7 C6 118.8(3)
C8 C7 C11 121.7(3)
C6 C7 C11 119.4(3)
C7 C8 C9 122.4(3)
C7 C8 H8 118.8
C9 C8 H8 118.8
C4 C9 C8 116.7(3)
C4 C9 C12 122.1(3)
C8 C9 C12 121.1(3)
C5 C10 H10A 109.5
C5 C10 H10B 109.5
H10A C10 H10B 109.5
C5 C10 H10C 109.5
H10A C10 H10C 109.5
H10B C10 H10C 109.5
C7 C11 H11A 109.5
C7 C11 H11B 109.5
H11A C11 H11B 109.5
C7 C11 H11C 109.5
H11A C11 H11C 109.5
H11B C11 H11C 109.5
C9 C12 H12A 109.5
C9 C12 H12B 109.5
H12A C12 H12B 109.5
C9 C12 H12C 109.5
H12A C12 H12C 109.5
H12B C12 H12C 109.5
C18 C13 C14 122.9(3)
C18 C13 N2 118.6(4)
C14 C13 N2 118.5(3)
C15 C14 C13 116.7(4)
C15 C14 C19 121.0(4)
C13 C14 C19 122.3(3)
C16 C15 C14 122.6(4)
C16 C15 H15 118.7
C14 C15 H15 118.7
C15 C16 C17 119.1(4)
C15 C16 C20 121.3(5)
C17 C16 C20 119.6(5)
C16 C17 C18 121.7(5)
C16 C17 H17 119.2
C18 C17 H17 119.2
C13 C18 C17 116.7(4)
C13 C18 C21 121.4(4)
C17 C18 C21 121.8(4)
C14 C19 H19A 109.5
C14 C19 H19B 109.5
H19A C19 H19B 109.5
C14 C19 H19C 109.5
H19A C19 H19C 109.5
H19B C19 H19C 109.5
C16 C20 H20A 109.5
C16 C20 H20B 109.5
H20A C20 H20B 109.5
C16 C20 H20C 109.5
H20A C20 H20C 109.5
H20B C20 H20C 109.5
C18 C21 H21A 109.5
C18 C21 H21B 109.5
H21A C21 H21B 109.5
C18 C21 H21C 109.5
H21A C21 H21C 109.5
H21B C21 H21C 109.5
C28 C23 C24 119.1(3)
C28 C23 P1 119.5(3)
C24 C23 P1 121.4(3)
C25 C24 C23 120.6(4)
C25 C24 H24 119.7
C23 C24 H24 119.7
C26 C25 C24 120.0(4)
C26 C25 H25 120.0
C24 C25 H25 120.0
C25 C26 C27 119.9(4)
C25 C26 H26 120.1
C27 C26 H26 120.1
C28 C27 C26 120.6(4)
C28 C27 H27 119.7
C26 C27 H27 119.7
C27 C28 C23 119.7(4)
C27 C28 H28 120.1
C23 C28 H28 120.1
C34 C29 C30 119.7(3)
C34 C29 P1 117.6(3)
C30 C29 P1 122.6(3)
C31 C30 C29 119.1(4)
C31 C30 H30 120.5
C29 C30 H30 120.5
C32 C31 C30 120.9(4)
C32 C31 H31 119.6
C30 C31 H31 119.6
C33 C32 C31 120.0(4)
C33 C32 H32 120.0
C31 C32 H32 120.0
C32 C33 C34 120.1(4)
C32 C33 H33 120.0
C34 C33 H33 120.0
C29 C34 C33 120.3(4)
C29 C34 H34 119.9
C33 C34 H34 119.9
C36 C35 C42 124.5(5)
C36 C35 Rh1 69.8(3)
C42 C35 Rh1 112.9(4)
C36 C35 H35 113.9
C42 C35 H35 113.9
Rh1 C35 H35 113.9
C35 C36 C37 126.0(5)
C35 C36 Rh1 71.3(3)
C37 C36 Rh1 109.5(4)
C35 C36 H36 113.9
C37 C36 H36 113.9
Rh1 C36 H36 113.9
C38 C37 C36 114.9(5)
C38 C37 H37A 108.6
C36 C37 H37A 108.6
C38 C37 H37B 108.6
C36 C37 H37B 108.6
H37A C37 H37B 107.5
C37 C38 C39 110.1(4)
C37 C38 H38A 109.6
C39 C38 H38A 109.6
C37 C38 H38B 109.6
C39 C38 H38B 109.6
H38A C38 H38B 108.2
C40 C39 C38 124.5(4)
C40 C39 Rh1 70.6(2)
C38 C39 Rh1 112.1(3)
C40 C39 H39 114.0
C38 C39 H39 114.0
Rh1 C39 H39 114.0
C39 C40 C41 126.0(4)
C39 C40 Rh1 73.8(2)
C41 C40 Rh1 107.3(3)
C39 C40 H40 113.9
C41 C40 H40 113.9
Rh1 C40 H40 113.9
C42 C41 C40 113.9(5)
C42 C41 H41A 108.8
C40 C41 H41A 108.8
C42 C41 H41B 108.8
C40 C41 H41B 108.8
H41A C41 H41B 107.7
C41 C42 C35 113.0(4)
C41 C42 H42A 109.0
C35 C42 H42A 109.0
C41 C42 H42B 109.0
C35 C42 H42B 109.0
H42A C42 H42B 107.8

loop_
_geom_bond_atom_site_label_1
_geom_bond_atom_site_label_2
_geom_bond_distance
Rh1 C1 2.042(3)
Rh1 C36 2.096(4)
Rh1 C35 2.114(4)
Rh1 C40 2.174(4)
Rh1 C39 2.214(4)
Rh1 Cl1 2.3611(9)
P1 O2 1.470(2)
P1 O1 1.613(2)
P1 C29 1.783(3)
P1 C23 1.794(4)
O1 C2 1.364(4)
N1 C1 1.369(4)
N1 C2 1.371(4)
N1 C4 1.452(4)
N2 C1 1.360(4)
N2 C3 1.391(4)
N2 C13 1.451(4)
C2 C3 1.343(5)
C3 H3 0.9500
C4 C9 1.388(5)
C4 C5 1.389(5)
C5 C6 1.387(5)
C5 C10 1.508(5)
C6 C7 1.381(5)
C6 H6 0.9500
C7 C8 1.378(5)
C7 C11 1.526(5)
C8 C9 1.391(5)
C8 H8 0.9500
C9 C12 1.506(5)
C10 H10A 0.9800
C10 H10B 0.9800
C10 H10C 0.9800
C11 H11A 0.9800
C11 H11B 0.9800
C11 H11C 0.9800
C12 H12A 0.9800
C12 H12B 0.9800
C12 H12C 0.9800
C13 C18 1.382(6)
C13 C14 1.399(5)
C14 C15 1.397(6)
C14 C19 1.490(6)
C15 C16 1.358(7)
C15 H15 0.9500
C16 C17 1.378(7)
C16 C20 1.530(6)
C17 C18 1.414(6)
C17 H17 0.9500
C18 C21 1.496(7)
C19 H19A 0.9800
C19 H19B 0.9800
C19 H19C 0.9800
C20 H20A 0.9800
C20 H20B 0.9800
C20 H20C 0.9800
C21 H21A 0.9800
C21 H21B 0.9800
C21 H21C 0.9800
C23 C28 1.386(5)
C23 C24 1.391(5)
C24 C25 1.376(6)
C24 H24 0.9500
C25 C26 1.372(6)
C25 H25 0.9500
C26 C27 1.380(6)
C26 H26 0.9500
C27 C28 1.379(5)
C27 H27 0.9500
C28 H28 0.9500
C29 C34 1.374(5)
C29 C30 1.407(5)
C30 C31 1.381(5)
C30 H30 0.9500
C31 C32 1.379(6)
C31 H31 0.9500
C32 C33 1.370(6)
C32 H32 0.9500
C33 C34 1.394(5)
C33 H33 0.9500
C34 H34 0.9500
C35 C36 1.401(8)
C35 C42 1.527(8)
C35 H35 1.0000
C36 C37 1.507(8)
C36 H36 1.0000
C37 C38 1.504(7)
C37 H37A 0.9900
C37 H37B 0.9900
C38 C39 1.511(6)
C38 H38A 0.9900
C38 H38B 0.9900
C39 C40 1.344(6)
C39 H39 1.0000
C40 C41 1.518(6)
C40 H40 1.0000
C41 C42 1.488(8)
C41 H41A 0.9900
C41 H41B 0.9900
C42 H42A 0.9900
C42 H42B 0.9900
